data_4036699
loop_
_publ_author_name
'Sun, Jun'
'Qiu, Jiang-Kai'
'Jiang, Bo'
'Hao, Wen-Juan'
'Guo, Cheng'
'Tu, Shu-Jiang'

_publ_section_title
;
 I2-Catalyzed Multicomponent Reactions for Accessing Densely
 Functionalized Pyrazolo[1,5-a]pyrimidines and Their Disulphenylated
 Derivatives.
;
_journal_issue 8
_journal_name_full 'The Journal of organic chemistry'
_journal_page_first 3321
_journal_page_last 3328
_journal_paper_doi 10.1021/acs.joc.6b00332
_journal_volume 81
_journal_year 2016
_chemical_formula_sum 'C34 H26 Br2 F2 N4 O2 S2'
_chemical_formula_weight 784.53
_space_group_IT_number 2
_space_group_name_Hall '-P 1'
_space_group_name_H-M_alt 'P -1'
_symmetry_cell_setting triclinic
_symmetry_space_group_name_H-M 'P -1'
_atom_sites_solution_hydrogens geom
_atom_sites_solution_primary direct
_atom_sites_solution_secondary difmap
_audit_creation_method SHELXL-97
_cell_angle_alpha 88.960(2)
_cell_angle_beta 85.3540(10)
_cell_angle_gamma 83.3720(10)
_cell_formula_units_Z 2
_cell_length_a 7.4520(7)
_cell_length_b 12.6960(11)
_cell_length_c 17.7940(15)
_cell_measurement_reflns_used 1536
_cell_measurement_temperature 298(2)
_cell_measurement_theta_max 25.846
_cell_measurement_theta_min 2.297
_cell_volume 1666.7(3)
_computing_cell_refinement 'Bruker SMART'
_computing_data_collection 'Bruker SMART'
_computing_data_reduction 'Bruker SHELXTL'
_computing_molecular_graphics 'Bruker SHELXTL'
_computing_publication_material 'Bruker SHELXTL'
_computing_structure_refinement 'SHELXL-97 (Sheldrick, 1997)'
_computing_structure_solution 'SHELXS-97 (Sheldrick, 1990)'
_diffrn_ambient_temperature 298(2)
_diffrn_measured_fraction_theta_full 0.978
_diffrn_measured_fraction_theta_max 0.978
_diffrn_measurement_device_type 'CCD area detector'
_diffrn_measurement_method 'phi and omega scans'
_diffrn_radiation_monochromator graphite
_diffrn_radiation_source 'fine-focus sealed tube'
_diffrn_radiation_type MoK\a
_diffrn_radiation_wavelength 0.71073
_diffrn_reflns_av_R_equivalents 0.0382
_diffrn_reflns_av_sigmaI/netI 0.1148
_diffrn_reflns_limit_h_max 8
_diffrn_reflns_limit_h_min -8
_diffrn_reflns_limit_k_max 12
_diffrn_reflns_limit_k_min -15
_diffrn_reflns_limit_l_max 21
_diffrn_reflns_limit_l_min -20
_diffrn_reflns_number 8534
_diffrn_reflns_theta_full 25.02
_diffrn_reflns_theta_max 25.02
_diffrn_reflns_theta_min 2.30
_exptl_absorpt_coefficient_mu 2.606
_exptl_absorpt_correction_T_max 0.7993
_exptl_absorpt_correction_T_min 0.5619
_exptl_absorpt_correction_type multi-scan
_exptl_absorpt_process_details sadabs
_exptl_crystal_colour yellow
_exptl_crystal_density_diffrn 1.563
_exptl_crystal_density_method 'not measured'
_exptl_crystal_description block
_exptl_crystal_F_000 788
_exptl_crystal_size_max 0.25
_exptl_crystal_size_mid 0.11
_exptl_crystal_size_min 0.09
_refine_diff_density_max 1.660
_refine_diff_density_min -0.812
_refine_diff_density_rms 0.170
_refine_ls_extinction_method none
_refine_ls_goodness_of_fit_ref 1.096
_refine_ls_hydrogen_treatment mixed
_refine_ls_matrix_type full
_refine_ls_number_parameters 417
_refine_ls_number_reflns 5758
_refine_ls_number_restraints 0
_refine_ls_restrained_S_all 1.096
_refine_ls_R_factor_all 0.2180
_refine_ls_R_factor_gt 0.1249
_refine_ls_shift/su_max 0.001
_refine_ls_shift/su_mean 0.000
_refine_ls_structure_factor_coef Fsqd
_refine_ls_weighting_details 'calc w=1/[\s^2^(Fo^2^)+(0.1980P)^2^+0.0000P] where P=(Fo^2^+2Fc^2^)/3'
_refine_ls_weighting_scheme calc
_refine_ls_wR_factor_gt 0.3560
_refine_ls_wR_factor_ref 0.3891
_reflns_number_gt 2308
_reflns_number_total 5758
_reflns_threshold_expression >2sigma(I)
_cod_data_source_file jo6b00332_si_003.cif
_cod_data_source_block 151102a
_cod_depositor_comments
;
The following automatic conversions were performed:

data item '_symmetry_cell_setting' value 'Triclinic' was changed to
'triclinic' in accordance with the
/home/saulius/struct/COD-crude-data/automatic-downloads/DataCite-retrospective/ACS/depositions/lib/dictionaries/cif_core.dic
dictionary named 'cif_core.dic' version 2.4.2 last updated on
2011-04-26.

Automatic conversion script
Id: cif_fix_values 6909 2019-04-08 15:41:33Z antanas 
;
_cod_original_sg_symbol_H-M P-1
_cod_database_code 4036699

loop_
_symmetry_equiv_pos_as_xyz
'x, y, z'
'-x, -y, -z'

loop_
_atom_site_label
_atom_site_type_symbol
_atom_site_fract_x
_atom_site_fract_y
_atom_site_fract_z
_atom_site_U_iso_or_equiv
_atom_site_adp_type
_atom_site_occupancy
_atom_site_symmetry_multiplicity
_atom_site_calc_flag
_atom_site_refinement_flags
Br1 Br 0.5246(3) -0.22365(14) -0.01404(11) 0.1158(9) Uani 1 1 d .
Br2 Br 1.0629(3) 0.55392(14) 0.64285(13) 0.1241(10) Uani 1 1 d .
S1 S 1.0346(5) 0.0507(3) 0.15687(18) 0.0652(10) Uani 1 1 d .
S2 S 0.5412(4) 0.2561(2) 0.49753(17) 0.0566(9) Uani 1 1 d .
F1 F 0.7881(19) 0.5173(8) 0.0434(6) 0.150(5) Uani 1 1 d .
F2 F 0.6260(11) -0.1498(6) 0.7683(4) 0.080(2) Uani 1 1 d .
N1 N 0.7443(13) 0.2221(7) 0.3262(5) 0.053(2) Uani 1 1 d .
N2 N 0.9887(14) -0.0872(7) 0.2978(5) 0.064(3) Uani 1 1 d .
H2A H 0.9785 -0.1274 0.3370 0.077 Uiso 1 1 calc R
H2B H 1.0437 -0.1124 0.2566 0.077 Uiso 1 1 calc R
N3 N 0.8355(12) 0.0447(7) 0.3693(5) 0.048(2) Uani 1 1 d .
N4 N 0.8259(13) -0.0179(7) 0.4327(5) 0.051(2) Uani 1 1 d .
O1 O 0.438(4) 0.6392(16) 0.1993(12) 0.188(9) Uani 1 1 d .
O2 O 0.226(4) 0.7777(17) 0.2041(13) 0.250(12) Uani 1 1 d .
C1 C 0.8294(18) 0.1923(9) 0.2592(7) 0.058(3) Uani 1 1 d .
C2 C 0.9171(17) 0.0893(9) 0.2444(6) 0.053(3) Uani 1 1 d .
C3 C 0.9198(17) 0.0133(9) 0.3011(6) 0.052(3) Uani 1 1 d .
C4 C 0.7476(16) 0.1478(9) 0.3811(7) 0.051(3) Uani 1 1 d .
C5 C 0.6842(16) 0.1469(8) 0.4572(6) 0.052(3) Uani 1 1 d .
C6 C 0.7299(16) 0.0456(9) 0.4859(6) 0.051(3) Uani 1 1 d .
C7 C 0.826(2) 0.2781(10) 0.2027(7) 0.062(3) Uani 1 1 d .
C8 C 0.660(2) 0.3328(10) 0.1907(8) 0.077(4) Uani 1 1 d .
H8 H 0.5569 0.3152 0.2191 0.093 Uiso 1 1 calc R
C9 C 0.641(3) 0.4175(12) 0.1345(10) 0.097(5) Uani 1 1 d .
H9 H 0.5311 0.4573 0.1273 0.117 Uiso 1 1 calc R
C10 C 0.796(3) 0.4335(12) 0.0940(9) 0.090(5) Uani 1 1 d .
C11 C 0.964(3) 0.3855(12) 0.1072(8) 0.087(5) Uani 1 1 d .
H11 H 1.0675 0.4064 0.0815 0.104 Uiso 1 1 calc R
C12 C 0.974(2) 0.3037(10) 0.1607(8) 0.074(4) Uani 1 1 d .
H12 H 1.0862 0.2658 0.1676 0.089 Uiso 1 1 calc R
C13 C 0.881(2) -0.0231(9) 0.1145(6) 0.057(3) Uani 1 1 d .
C14 C 0.692(2) -0.0023(10) 0.1219(7) 0.070(4) Uani 1 1 d .
H14 H 0.6364 0.0528 0.1523 0.084 Uiso 1 1 calc R
C15 C 0.592(2) -0.0613(11) 0.0856(7) 0.075(4) Uani 1 1 d .
H15 H 0.4663 -0.0491 0.0927 0.090 Uiso 1 1 calc R
C16 C 0.671(2) -0.1408(11) 0.0374(7) 0.073(4) Uani 1 1 d .
C17 C 0.851(3) -0.1617(11) 0.0286(8) 0.081(4) Uani 1 1 d .
H17 H 0.9021 -0.2158 -0.0036 0.097 Uiso 1 1 calc R
C18 C 0.962(2) -0.1053(10) 0.0660(7) 0.072(4) Uani 1 1 d .
H18 H 1.0871 -0.1207 0.0595 0.087 Uiso 1 1 calc R
C19 C 0.6884(19) 0.3311(9) 0.5405(7) 0.058(3) Uani 1 1 d .
C20 C 0.616(2) 0.4288(9) 0.5710(7) 0.070(4) Uani 1 1 d .
H20 H 0.4927 0.4504 0.5706 0.084 Uiso 1 1 calc R
C21 C 0.727(2) 0.4938(11) 0.6017(8) 0.078(4) Uani 1 1 d .
H21 H 0.6776 0.5587 0.6218 0.094 Uiso 1 1 calc R
C22 C 0.913(2) 0.4635(10) 0.6032(8) 0.076(4) Uani 1 1 d .
C23 C 0.982(2) 0.3622(11) 0.5781(8) 0.080(4) Uani 1 1 d .
H23 H 1.1025 0.3371 0.5833 0.096 Uiso 1 1 calc R
C24 C 0.872(2) 0.3003(10) 0.5460(7) 0.073(4) Uani 1 1 d .
H24 H 0.9215 0.2346 0.5270 0.087 Uiso 1 1 calc R
C25 C 0.6978(17) -0.0041(9) 0.5606(6) 0.052(3) Uani 1 1 d .
C26 C 0.6073(18) 0.0503(10) 0.6226(7) 0.062(3) Uani 1 1 d .
H26 H 0.5631 0.1214 0.6172 0.075 Uiso 1 1 calc R
C27 C 0.5819(18) 0.0008(10) 0.6920(7) 0.064(3) Uani 1 1 d .
H27 H 0.5194 0.0377 0.7326 0.077 Uiso 1 1 calc R
C28 C 0.6487(18) -0.1011(10) 0.6999(7) 0.061(3) Uani 1 1 d .
C29 C 0.7421(17) -0.1589(10) 0.6400(7) 0.061(3) Uani 1 1 d .
H29 H 0.7872 -0.2296 0.6463 0.073 Uiso 1 1 calc R
C30 C 0.7655(17) -0.1090(10) 0.5719(7) 0.058(3) Uani 1 1 d .
H30 H 0.8288 -0.1466 0.5318 0.070 Uiso 1 1 calc R
C31 C 0.285(8) 0.690(3) 0.189(2) 0.212(17) Uani 1 1 d .
C32 C 0.168(5) 0.630(3) 0.152(2) 0.238(16) Uani 1 1 d .
H32A H 0.0581 0.6746 0.1430 0.357 Uiso 1 1 calc R
H32B H 0.1398 0.5713 0.1833 0.357 Uiso 1 1 calc R
H32C H 0.2270 0.6050 0.1047 0.357 Uiso 1 1 calc R
C33 C 0.546(6) 0.703(2) 0.243(2) 0.216(16) Uani 1 1 d .
H33A H 0.5164 0.6908 0.2960 0.259 Uiso 1 1 calc R
H33B H 0.5112 0.7773 0.2321 0.259 Uiso 1 1 calc R
C34 C 0.747(6) 0.680(3) 0.227(2) 0.253(18) Uani 1 1 d .
H34A H 0.7789 0.6055 0.2190 0.379 Uiso 1 1 calc R
H34B H 0.8062 0.7020 0.2690 0.379 Uiso 1 1 calc R
H34C H 0.7849 0.7185 0.1825 0.379 Uiso 1 1 calc R

loop_
_atom_site_aniso_label
_atom_site_aniso_U_11
_atom_site_aniso_U_22
_atom_site_aniso_U_33
_atom_site_aniso_U_23
_atom_site_aniso_U_13
_atom_site_aniso_U_12
Br1 0.151(2) 0.1000(14) 0.1072(15) -0.0278(10) -0.0468(13) -0.0309(12)
Br2 0.143(2) 0.0821(12) 0.1579(19) -0.0420(12) -0.0582(15) -0.0223(11)
S1 0.069(2) 0.067(2) 0.058(2) -0.0203(16) 0.0131(16) -0.0138(17)
S2 0.052(2) 0.0566(18) 0.060(2) -0.0173(15) -0.0019(15) 0.0008(15)
F1 0.230(14) 0.094(7) 0.109(8) 0.033(6) 0.028(8) 0.022(8)
F2 0.098(6) 0.082(5) 0.061(5) 0.004(4) 0.006(4) -0.021(4)
N1 0.062(7) 0.048(6) 0.048(6) -0.016(5) -0.005(5) -0.008(5)
N2 0.085(8) 0.051(6) 0.053(6) -0.012(5) 0.009(5) -0.005(5)
N3 0.051(7) 0.043(5) 0.053(6) -0.013(5) -0.004(5) -0.015(4)
N4 0.059(7) 0.048(5) 0.049(6) -0.009(5) -0.007(5) -0.013(5)
O1 0.23(2) 0.128(15) 0.197(18) -0.064(13) -0.011(17) 0.020(15)
O2 0.33(3) 0.141(15) 0.24(2) -0.052(15) 0.07(2) 0.071(17)
C1 0.073(10) 0.051(7) 0.052(8) -0.015(6) -0.006(7) -0.013(6)
C2 0.065(9) 0.049(7) 0.047(7) -0.018(6) 0.001(6) -0.010(6)
C3 0.066(9) 0.045(7) 0.047(7) -0.014(6) -0.002(6) -0.012(6)
C4 0.058(9) 0.044(7) 0.053(8) -0.019(6) -0.006(6) -0.010(6)
C5 0.062(9) 0.046(7) 0.048(7) -0.010(5) -0.004(6) -0.008(6)
C6 0.057(8) 0.050(7) 0.048(7) -0.015(6) -0.007(6) -0.010(6)
C7 0.083(11) 0.051(8) 0.051(8) -0.018(6) 0.005(7) -0.010(8)
C8 0.099(14) 0.060(9) 0.071(10) -0.012(8) 0.007(9) -0.009(9)
C9 0.122(17) 0.069(10) 0.094(12) -0.017(9) 0.005(11) 0.011(10)
C10 0.125(17) 0.061(10) 0.079(11) -0.007(9) 0.013(11) -0.003(11)
C11 0.109(15) 0.068(10) 0.077(11) -0.012(8) 0.021(9) -0.009(10)
C12 0.095(13) 0.057(8) 0.069(9) -0.015(7) 0.003(9) -0.010(8)
C13 0.077(11) 0.051(7) 0.045(7) -0.017(5) 0.002(6) -0.011(7)
C14 0.087(12) 0.065(8) 0.058(8) -0.022(6) -0.001(7) -0.014(8)
C15 0.084(11) 0.077(9) 0.065(9) -0.015(7) -0.006(8) -0.015(8)
C16 0.097(13) 0.068(9) 0.057(8) -0.016(7) -0.011(8) -0.013(8)
C17 0.104(14) 0.070(10) 0.068(9) -0.022(7) 0.000(9) -0.006(9)
C18 0.078(11) 0.071(9) 0.066(9) -0.019(7) 0.008(7) -0.007(8)
C19 0.068(10) 0.050(7) 0.056(8) -0.015(6) -0.013(7) -0.003(6)
C20 0.079(10) 0.053(8) 0.078(9) -0.022(7) -0.015(8) -0.001(7)
C21 0.094(13) 0.061(8) 0.082(10) -0.028(7) -0.011(9) -0.007(8)
C22 0.088(13) 0.061(8) 0.085(10) -0.030(7) -0.020(8) -0.014(8)
C23 0.074(11) 0.073(9) 0.098(11) -0.026(8) -0.020(8) -0.012(8)
C24 0.079(11) 0.062(8) 0.078(9) -0.032(7) -0.012(8) -0.007(7)
C25 0.060(9) 0.050(7) 0.050(7) -0.008(6) -0.010(6) -0.015(6)
C26 0.075(10) 0.053(7) 0.059(8) -0.011(6) -0.002(7) -0.008(6)
C27 0.075(10) 0.062(9) 0.055(8) -0.005(7) 0.005(7) -0.016(7)
C28 0.062(9) 0.063(9) 0.059(9) 0.003(7) -0.006(7) -0.018(7)
C29 0.070(10) 0.052(7) 0.060(8) -0.005(6) -0.007(7) -0.002(6)
C30 0.062(9) 0.056(8) 0.056(8) -0.010(6) -0.005(6) -0.003(6)
C31 0.27(6) 0.13(3) 0.23(4) -0.06(3) 0.01(4) 0.01(3)
C32 0.25(4) 0.17(3) 0.29(5) -0.03(3) -0.01(3) 0.01(3)
C33 0.28(5) 0.13(2) 0.23(4) -0.07(2) 0.01(4) -0.01(3)
C34 0.30(6) 0.17(3) 0.28(5) -0.06(3) 0.01(4) -0.04(3)

loop_
_atom_type_symbol
_atom_type_description
_atom_type_scat_dispersion_real
_atom_type_scat_dispersion_imag
_atom_type_scat_source
C C 0.0033 0.0016 'International Tables Vol C Tables 4.2.6.8 and 6.1.1.4'
H H 0.0000 0.0000 'International Tables Vol C Tables 4.2.6.8 and 6.1.1.4'
N N 0.0061 0.0033 'International Tables Vol C Tables 4.2.6.8 and 6.1.1.4'
O O 0.0106 0.0060 'International Tables Vol C Tables 4.2.6.8 and 6.1.1.4'
F F 0.0171 0.0103 'International Tables Vol C Tables 4.2.6.8 and 6.1.1.4'
S S 0.1246 0.1234 'International Tables Vol C Tables 4.2.6.8 and 6.1.1.4'
Br Br -0.2901 2.4595 'International Tables Vol C Tables 4.2.6.8 and 6.1.1.4'

loop_
_geom_angle_atom_site_label_1
_geom_angle_atom_site_label_2
_geom_angle_atom_site_label_3
_geom_angle
C2 S1 C13 103.3(6)
C19 S2 C5 104.6(6)
C1 N1 C4 116.3(9)
C3 N2 H2A 120.0
C3 N2 H2B 120.0
H2A N2 H2B 120.0
C3 N3 N4 125.2(9)
C3 N3 C4 122.0(10)
N4 N3 C4 112.7(9)
C6 N4 N3 104.6(9)
C31 O1 C33 111(3)
N1 C1 C2 123.7(11)
N1 C1 C7 113.4(10)
C2 C1 C7 122.9(11)
C3 C2 C1 119.7(10)
C3 C2 S1 116.5(9)
C1 C2 S1 123.8(9)
N2 C3 N3 115.0(10)
N2 C3 C2 128.8(11)
N3 C3 C2 116.2(10)
N1 C4 C5 134.3(10)
N1 C4 N3 122.0(10)
C5 C4 N3 103.6(10)
C6 C5 C4 108.0(10)
C6 C5 S2 130.3(9)
C4 C5 S2 121.0(9)
N4 C6 C5 111.0(10)
N4 C6 C25 115.6(10)
C5 C6 C25 133.4(11)
C12 C7 C8 118.7(13)
C12 C7 C1 123.8(14)
C8 C7 C1 117.5(13)
C7 C8 C9 121.7(15)
C7 C8 H8 119.2
C9 C8 H8 119.2
C10 C9 C8 114.7(16)
C10 C9 H9 122.7
C8 C9 H9 122.7
C9 C10 C11 125.1(16)
C9 C10 F1 116.9(18)
C11 C10 F1 117.1(17)
C10 C11 C12 117.7(15)
C10 C11 H11 121.2
C12 C11 H11 121.2
C7 C12 C11 121.7(15)
C7 C12 H12 119.1
C11 C12 H12 119.1
C14 C13 C18 118.6(11)
C14 C13 S1 125.7(9)
C18 C13 S1 115.7(11)
C15 C14 C13 120.1(13)
C15 C14 H14 120.0
C13 C14 H14 120.0
C14 C15 C16 121.2(15)
C14 C15 H15 119.4
C16 C15 H15 119.4
C17 C16 C15 120.1(13)
C17 C16 Br1 119.6(11)
C15 C16 Br1 120.4(13)
C16 C17 C18 121.5(14)
C16 C17 H17 119.2
C18 C17 H17 119.2
C17 C18 C13 118.5(14)
C17 C18 H18 120.8
C13 C18 H18 120.8
C24 C19 C20 117.4(11)
C24 C19 S2 124.8(9)
C20 C19 S2 117.8(11)
C21 C20 C19 120.3(14)
C21 C20 H20 119.8
C19 C20 H20 119.8
C20 C21 C22 121.2(12)
C20 C21 H21 119.4
C22 C21 H21 119.4
C21 C22 C23 118.2(12)
C21 C22 Br2 120.7(10)
C23 C22 Br2 121.0(12)
C24 C23 C22 119.8(14)
C24 C23 H23 120.1
C22 C23 H23 120.1
C23 C24 C19 122.8(12)
C23 C24 H24 118.6
C19 C24 H24 118.6
C30 C25 C26 117.2(11)
C30 C25 C6 119.4(11)
C26 C25 C6 123.4(11)
C27 C26 C25 121.4(12)
C27 C26 H26 119.3
C25 C26 H26 119.3
C28 C27 C26 119.0(13)
C28 C27 H27 120.5
C26 C27 H27 120.5
C27 C28 F2 119.3(12)
C27 C28 C29 121.9(12)
F2 C28 C29 118.8(11)
C30 C29 C28 118.3(11)
C30 C29 H29 120.8
C28 C29 H29 120.8
C29 C30 C25 122.0(12)
C29 C30 H30 119.0
C25 C30 H30 119.0
O2 C31 O1 131(5)
O2 C31 C32 116(5)
O1 C31 C32 114(3)
C31 C32 H32A 109.5
C31 C32 H32B 109.5
H32A C32 H32B 109.5
C31 C32 H32C 109.5
H32A C32 H32C 109.5
H32B C32 H32C 109.5
O1 C33 C34 115(3)
O1 C33 H33A 108.5
C34 C33 H33A 108.5
O1 C33 H33B 108.5
C34 C33 H33B 108.5
H33A C33 H33B 107.5
C33 C34 H34A 109.5
C33 C34 H34B 109.5
H34A C34 H34B 109.5
C33 C34 H34C 109.5
H34A C34 H34C 109.5
H34B C34 H34C 109.5

loop_
_geom_bond_atom_site_label_1
_geom_bond_atom_site_label_2
_geom_bond_distance
Br1 C16 1.896(14)
Br2 C22 1.876(13)
S1 C2 1.772(12)
S1 C13 1.778(13)
S2 C19 1.759(12)
S2 C5 1.774(11)
F1 C10 1.380(17)
F2 C28 1.362(14)
N1 C1 1.343(14)
N1 C4 1.345(14)
N2 C3 1.319(14)
N2 H2A 0.8600
N2 H2B 0.8600
N3 C3 1.365(14)
N3 N4 1.370(12)
N3 C4 1.405(13)
N4 C6 1.357(14)
O1 C31 1.27(5)
O1 C33 1.48(4)
O2 C31 1.17(4)
C1 C2 1.412(16)
C1 C7 1.468(17)
C2 C3 1.383(15)
C4 C5 1.398(15)
C5 C6 1.391(15)
C6 C25 1.475(16)
C7 C12 1.354(18)
C7 C8 1.377(18)
C8 C9 1.46(2)
C8 H8 0.9300
C9 C10 1.34(2)
C9 H9 0.9300
C10 C11 1.36(2)
C11 C12 1.395(19)
C11 H11 0.9300
C12 H12 0.9300
C13 C14 1.401(18)
C13 C18 1.414(17)
C14 C15 1.326(17)
C14 H14 0.9300
C15 C16 1.383(19)
C15 H15 0.9300
C16 C17 1.333(19)
C17 C18 1.373(19)
C17 H17 0.9300
C18 H18 0.9300
C19 C24 1.387(18)
C19 C20 1.396(16)
C20 C21 1.383(18)
C20 H20 0.9300
C21 C22 1.392(19)
C21 H21 0.9300
C22 C23 1.396(18)
C23 C24 1.364(18)
C23 H23 0.9300
C24 H24 0.9300
C25 C30 1.385(16)
C25 C26 1.396(16)
C26 C27 1.385(16)
C26 H26 0.9300
C27 C28 1.340(17)
C27 H27 0.9300
C28 C29 1.396(17)
C29 C30 1.365(16)
C29 H29 0.9300
C30 H30 0.9300
C31 C32 1.42(5)
C32 H32A 0.9600
C32 H32B 0.9600
C32 H32C 0.9600
C33 C34 1.49(4)
C33 H33A 0.9700
C33 H33B 0.9700
C34 H34A 0.9600
C34 H34B 0.9600
C34 H34C 0.9600

loop_
_geom_torsion_atom_site_label_1
_geom_torsion_atom_site_label_2
_geom_torsion_atom_site_label_3
_geom_torsion_atom_site_label_4
_geom_torsion
C3 N3 N4 C6 -179.7(10)
C4 N3 N4 C6 0.2(11)
C4 N1 C1 C2 0.8(17)
C4 N1 C1 C7 -178.1(10)
N1 C1 C2 C3 -0.8(18)
C7 C1 C2 C3 178.1(11)
N1 C1 C2 S1 -178.3(9)
C7 C1 C2 S1 0.6(17)
C13 S1 C2 C3 79.2(10)
C13 S1 C2 C1 -103.2(11)
N4 N3 C3 N2 3.0(16)
C4 N3 C3 N2 -176.9(10)
N4 N3 C3 C2 -178.8(10)
C4 N3 C3 C2 1.3(15)
C1 C2 C3 N2 177.6(12)
S1 C2 C3 N2 -4.8(17)
C1 C2 C3 N3 -0.3(16)
S1 C2 C3 N3 177.4(8)
C1 N1 C4 C5 177.0(13)
C1 N1 C4 N3 0.2(15)
C3 N3 C4 N1 -1.3(16)
N4 N3 C4 N1 178.8(9)
C3 N3 C4 C5 -179.0(10)
N4 N3 C4 C5 1.1(12)
N1 C4 C5 C6 -179.3(12)
N3 C4 C5 C6 -2.0(12)
N1 C4 C5 S2 9.6(19)
N3 C4 C5 S2 -173.2(8)
C19 S2 C5 C6 94.1(12)
C19 S2 C5 C4 -97.0(10)
N3 N4 C6 C5 -1.6(12)
N3 N4 C6 C25 179.2(9)
C4 C5 C6 N4 2.3(14)
S2 C5 C6 N4 172.4(8)
C4 C5 C6 C25 -178.7(12)
S2 C5 C6 C25 -9(2)
N1 C1 C7 C12 130.4(12)
C2 C1 C7 C12 -48.6(17)
N1 C1 C7 C8 -51.8(15)
C2 C1 C7 C8 129.2(13)
C12 C7 C8 C9 -0.6(18)
C1 C7 C8 C9 -178.5(11)
C7 C8 C9 C10 3(2)
C8 C9 C10 C11 -7(2)
C8 C9 C10 F1 -176.0(12)
C9 C10 C11 C12 8(2)
F1 C10 C11 C12 177.2(12)
C8 C7 C12 C11 1.7(18)
C1 C7 C12 C11 179.5(11)
C10 C11 C12 C7 -5(2)
C2 S1 C13 C14 34.5(12)
C2 S1 C13 C18 -149.5(10)
C18 C13 C14 C15 2.1(19)
S1 C13 C14 C15 178.0(10)
C13 C14 C15 C16 -3(2)
C14 C15 C16 C17 2(2)
C14 C15 C16 Br1 -179.8(10)
C15 C16 C17 C18 -1(2)
Br1 C16 C17 C18 -178.6(11)
C16 C17 C18 C13 0(2)
C14 C13 C18 C17 -0.5(19)
S1 C13 C18 C17 -176.8(10)
C5 S2 C19 C24 -6.0(13)
C5 S2 C19 C20 173.8(10)
C24 C19 C20 C21 3(2)
S2 C19 C20 C21 -176.4(11)
C19 C20 C21 C22 0(2)
C20 C21 C22 C23 -5(2)
C20 C21 C22 Br2 178.5(11)
C21 C22 C23 C24 7(2)
Br2 C22 C23 C24 -176.7(11)
C22 C23 C24 C19 -4(2)
C20 C19 C24 C23 -1(2)
S2 C19 C24 C23 178.3(11)
N4 C6 C25 C30 0.2(15)
C5 C6 C25 C30 -178.8(12)
N4 C6 C25 C26 177.7(11)
C5 C6 C25 C26 -1(2)
C30 C25 C26 C27 -1.7(18)
C6 C25 C26 C27 -179.2(11)
C25 C26 C27 C28 1.2(19)
C26 C27 C28 F2 179.2(11)
C26 C27 C28 C29 -0.4(19)
C27 C28 C29 C30 0.2(19)
F2 C28 C29 C30 -179.4(10)
C28 C29 C30 C25 -0.8(18)
C26 C25 C30 C29 1.5(18)
C6 C25 C30 C29 179.1(11)
C33 O1 C31 O2 4(7)
C33 O1 C31 C32 -176(3)
C31 O1 C33 C34 -151(4)
